data_7040256
loop_
_publ_author_name
'Chand, Deepak'
'He, Chunlin'
'Mitchell, Lauren A.'
'Parrish, Damon A.'
'Shreeve, Jean'ne M.'

_publ_section_title
;
 Electrophilic iodination: a gateway to high iodine compounds and
 energetic materials.
;
_journal_issue 35
_journal_name_full 'Dalton transactions (Cambridge, England : 2003)'
_journal_page_first 13827
_journal_page_last 13833
_journal_paper_doi 10.1039/c6dt02438f
_journal_volume 45
_journal_year 2016
_chemical_formula_moiety 'C8 H5 I2 N7 O4'
_chemical_formula_sum 'C8 H5 I2 N7 O4'
_chemical_formula_weight 516.99
_chemical_name_common 5
_chemical_name_systematic 5
_space_group_crystal_system monoclinic
_space_group_IT_number 14
_space_group_name_Hall '-P 2ybc'
_space_group_name_H-M_alt 'P 1 21/c 1'
_symmetry_space_group_name_Hall '-P 2ybc'
_symmetry_space_group_name_H-M 'P 1 21/c 1'
_atom_sites_solution_hydrogens mixed
_audit_creation_method SHELXL-2014/7
_audit_update_record
;
2015-09-12 deposited with the CCDC.
2016-08-08 downloaded from the CCDC.
;
_cell_angle_alpha 90
_cell_angle_beta 98.956(2)
_cell_angle_gamma 90
_cell_formula_units_Z 4
_cell_length_a 16.6797(6)
_cell_length_b 8.9136(3)
_cell_length_c 9.1213(3)
_cell_measurement_reflns_used 2729
_cell_measurement_temperature 150(2)
_cell_measurement_theta_max 68.50
_cell_measurement_theta_min 5.37
_cell_volume 1339.59(8)
_computing_cell_refinement 'Bruker APEX2 v2014.11-0 (Bruker, 2009)'
_computing_data_collection 'Bruker APEX2 v2014.11-0 (Bruker, 2009)'
_computing_data_reduction
;
Bruker SAINT v7.68A (Bruker, 2009), Bruker XPREP v2014/2 (Bruker, 2008)
;
_computing_molecular_graphics 'Bruker SHELXTL v2014/7 (Bruker, 2008)'
_computing_publication_material 'Bruker SHELXTL v2014/7 (Bruker, 2008)'
_computing_structure_refinement 'SHELXL-2014/7 (Sheldrick, 2014) within WINGX (Farrugia, 2012)'
_computing_structure_solution 'Bruker SHELXTL v2014/7 (Bruker, 2008)'
_diffrn_ambient_temperature 150(2)
_diffrn_measured_fraction_theta_full 0.973
_diffrn_measured_fraction_theta_max 0.964
_diffrn_measurement_device 'Bruker PLATINUM 135 CCD'
_diffrn_measurement_method '\w scans'
_diffrn_radiation_monochromator 'Helios optics'
_diffrn_radiation_source 'rotating anode'
_diffrn_radiation_type CuK\a
_diffrn_radiation_wavelength 1.54178
_diffrn_reflns_av_R_equivalents 0.0453
_diffrn_reflns_av_unetI/netI 0.0515
_diffrn_reflns_Laue_measured_fraction_full 0.973
_diffrn_reflns_Laue_measured_fraction_max 0.964
_diffrn_reflns_limit_h_max 20
_diffrn_reflns_limit_h_min -17
_diffrn_reflns_limit_k_max 10
_diffrn_reflns_limit_k_min -10
_diffrn_reflns_limit_l_max 10
_diffrn_reflns_limit_l_min -10
_diffrn_reflns_number 7543
_diffrn_reflns_point_group_measured_fraction_full 0.973
_diffrn_reflns_point_group_measured_fraction_max 0.964
_diffrn_reflns_theta_full 67.679
_diffrn_reflns_theta_max 68.705
_diffrn_reflns_theta_min 2.682
_exptl_absorpt_coefficient_mu 37.190
_exptl_absorpt_correction_T_max 0.7531
_exptl_absorpt_correction_T_min 0.5155
_exptl_absorpt_correction_type multi-scan
_exptl_absorpt_process_details 'SADABS v2008/1 (Bruker, 2008)'
_exptl_crystal_colour yellow
_exptl_crystal_density_diffrn 2.563
_exptl_crystal_description needle
_exptl_crystal_F_000 960
_exptl_crystal_size_max 0.209
_exptl_crystal_size_mid 0.034
_exptl_crystal_size_min 0.005
_refine_diff_density_max 0.830
_refine_diff_density_min -0.874
_refine_diff_density_rms 0.150
_refine_ls_extinction_method none
_refine_ls_goodness_of_fit_ref 1.024
_refine_ls_hydrogen_treatment mixed
_refine_ls_matrix_type full
_refine_ls_number_parameters 193
_refine_ls_number_reflns 2389
_refine_ls_number_restraints 1
_refine_ls_restrained_S_all 1.024
_refine_ls_R_factor_all 0.0536
_refine_ls_R_factor_gt 0.0322
_refine_ls_shift/su_max 0.000
_refine_ls_shift/su_mean 0.000
_refine_ls_structure_factor_coef Fsqd
_refine_ls_weighting_details 'w=1/[\s^2^(Fo^2^)+(0.0343P)^2^+0.2369P] where P=(Fo^2^+2Fc^2^)/3'
_refine_ls_weighting_scheme calc
_refine_ls_wR_factor_gt 0.0718
_refine_ls_wR_factor_ref 0.0797
_reflns_Friedel_coverage 0.000
_reflns_number_gt 1769
_reflns_number_total 2389
_reflns_threshold_expression 'I > 2\s(I)'
_cod_data_source_file c6dt02438f2.cif
_cod_data_source_block shrv307
_cod_depositor_comments 'Adding full bibliography for 7040256--7040257.cif.'
_cod_database_code 7040256
_shelx_shelxl_version_number 2014/7
_shelx_space_group_comment
;
The symmetry employed for this shelxl refinement is uniquely defined
by the following loop, which should always be used as a source of
symmetry information in preference to the above space-group names.
They are only intended as comments.
;
_shelx_estimated_absorpt_t_min 0.048
_shelx_estimated_absorpt_t_max 0.836

loop_
_space_group_symop_operation_xyz
'x, y, z'
'-x, y+1/2, -z+1/2'
'-x, -y, -z'
'x, -y-1/2, z-1/2'

loop_
_atom_site_label
_atom_site_type_symbol
_atom_site_fract_x
_atom_site_fract_y
_atom_site_fract_z
_atom_site_U_iso_or_equiv
_atom_site_adp_type
_atom_site_occupancy
_atom_site_site_symmetry_order
_atom_site_calc_flag
_atom_site_refinement_flags_posn
_atom_site_refinement_flags_adp
I1 I 0.48846(2) 0.63007(4) 1.23653(4) 0.02233(13) Uani 1 1 d . .
C2 C 0.4002(4) 0.7415(6) 1.0915(6) 0.0206(14) Uani 1 1 d . .
N3 N 0.3906(3) 0.8887(5) 1.0986(5) 0.0202(12) Uani 1 1 d . .
N4 N 0.3282(3) 0.9235(5) 0.9836(5) 0.0163(11) Uani 1 1 d . .
C5 C 0.2938(4) 1.0735(6) 0.9722(6) 0.0256(16) Uani 1 1 d . .
H5A H 0.3281 1.1408 1.0421 0.031 Uiso 1 1 calc R U
H5B H 0.2390 1.0708 1.0012 0.031 Uiso 1 1 calc R U
C6 C 0.2878(4) 1.1354(6) 0.8171(6) 0.0287(16) Uani 1 1 d . .
H6A H 0.2740 1.2434 0.8183 0.034 Uiso 1 1 calc R U
H6B H 0.3412 1.1260 0.7836 0.034 Uiso 1 1 calc R U
N7 N 0.2268(3) 1.0583(6) 0.7124(5) 0.0219(13) Uani 1 1 d . .
N8 N 0.1840(3) 1.1439(5) 0.5985(5) 0.0232(12) Uani 1 1 d . .
C9 C 0.1386(4) 1.0475(7) 0.5135(6) 0.0242(15) Uani 1 1 d . .
I10 I 0.06316(3) 1.12694(5) 0.32801(4) 0.02983(15) Uani 1 1 d . .
C11 C 0.1508(4) 0.9021(6) 0.5688(6) 0.0185(13) Uani 1 1 d . .
N12 N 0.1185(3) 0.7651(6) 0.5081(5) 0.0243(12) Uani 1 1 d . .
O13 O 0.0672(3) 0.7677(5) 0.3956(5) 0.0364(12) Uani 1 1 d . .
O14 O 0.1451(3) 0.6462(4) 0.5688(4) 0.0274(11) Uani 1 1 d . .
C15 C 0.2076(4) 0.9144(6) 0.6966(6) 0.0163(13) Uani 1 1 d . .
N16 N 0.2410(3) 0.7980(5) 0.7868(5) 0.0164(11) Uani 1 1 d D .
H16 H 0.221(3) 0.710(3) 0.764(6) 0.020 Uiso 1 1 d D U
C17 C 0.3003(4) 0.8003(6) 0.9072(6) 0.0151(13) Uani 1 1 d . .
C18 C 0.3446(4) 0.6792(6) 0.9738(6) 0.0174(13) Uani 1 1 d . .
N19 N 0.3304(3) 0.5284(5) 0.9316(5) 0.0173(11) Uani 1 1 d . .
O20 O 0.2790(3) 0.5040(4) 0.8195(4) 0.0229(10) Uani 1 1 d . .
O21 O 0.3672(3) 0.4280(4) 1.0052(4) 0.0268(11) Uani 1 1 d . .

loop_
_atom_site_aniso_label
_atom_site_aniso_U_11
_atom_site_aniso_U_22
_atom_site_aniso_U_33
_atom_site_aniso_U_23
_atom_site_aniso_U_13
_atom_site_aniso_U_12
I1 0.0201(3) 0.0233(2) 0.0215(2) 0.00331(15) -0.00318(16) 0.00325(18)
C2 0.025(4) 0.015(3) 0.022(3) 0.005(2) 0.003(3) 0.001(3)
N3 0.019(3) 0.020(3) 0.019(2) -0.003(2) -0.007(2) 0.004(2)
N4 0.019(3) 0.007(2) 0.021(2) -0.0017(18) -0.003(2) -0.001(2)
C5 0.030(4) 0.011(3) 0.030(3) -0.004(3) -0.011(3) 0.003(3)
C6 0.041(5) 0.011(3) 0.030(3) 0.000(3) -0.010(3) -0.009(3)
N7 0.028(4) 0.017(3) 0.018(3) 0.000(2) -0.004(2) -0.001(2)
N8 0.028(3) 0.019(3) 0.021(3) 0.005(2) 0.000(2) 0.006(2)
C9 0.022(4) 0.030(4) 0.020(3) 0.005(3) 0.000(3) 0.003(3)
I10 0.0264(3) 0.0371(3) 0.0239(2) 0.00849(17) -0.00265(17) 0.0077(2)
C11 0.017(4) 0.014(3) 0.023(3) 0.001(2) -0.002(3) 0.003(3)
N12 0.020(3) 0.029(3) 0.024(3) -0.004(2) 0.004(2) -0.002(3)
O13 0.032(3) 0.042(3) 0.028(2) -0.003(2) -0.019(2) -0.005(2)
O14 0.034(3) 0.017(2) 0.028(2) 0.0006(18) -0.006(2) -0.007(2)
C15 0.016(4) 0.011(3) 0.020(3) -0.002(2) -0.003(2) -0.001(2)
N16 0.023(3) 0.007(3) 0.018(2) -0.002(2) -0.003(2) -0.003(2)
C17 0.018(4) 0.011(3) 0.016(3) 0.001(2) 0.002(2) -0.003(3)
C18 0.021(4) 0.011(3) 0.021(3) -0.004(2) 0.004(3) 0.002(3)
N19 0.020(3) 0.013(3) 0.020(2) 0.001(2) 0.006(2) -0.003(2)
O20 0.029(3) 0.017(2) 0.020(2) -0.0041(17) -0.007(2) -0.0041(19)
O21 0.036(3) 0.008(2) 0.033(2) 0.0020(18) -0.006(2) 0.003(2)

loop_
_atom_type_symbol
_atom_type_description
_atom_type_scat_dispersion_real
_atom_type_scat_dispersion_imag
_atom_type_scat_source
C C 0.0181 0.0091 'International Tables Vol C Tables 4.2.6.8 and 6.1.1.4'
H H 0.0000 0.0000 'International Tables Vol C Tables 4.2.6.8 and 6.1.1.4'
N N 0.0311 0.0180 'International Tables Vol C Tables 4.2.6.8 and 6.1.1.4'
O O 0.0492 0.0322 'International Tables Vol C Tables 4.2.6.8 and 6.1.1.4'
I I -0.3257 6.8362 'International Tables Vol C Tables 4.2.6.8 and 6.1.1.4'

loop_
_geom_angle_atom_site_label_1
_geom_angle_atom_site_label_2
_geom_angle_atom_site_label_3
_geom_angle
N3 C2 C18 110.8(5)
N3 C2 I1 121.5(4)
C18 C2 I1 127.7(4)
C2 N3 N4 105.4(4)
C17 N4 N3 111.5(4)
C17 N4 C5 127.9(5)
N3 N4 C5 120.0(4)
N4 C5 C6 111.9(5)
N4 C5 H5A 109.2
C6 C5 H5A 109.2
N4 C5 H5B 109.2
C6 C5 H5B 109.2
H5A C5 H5B 107.9
N7 C6 C5 112.4(5)
N7 C6 H6A 109.1
C5 C6 H6A 109.1
N7 C6 H6B 109.1
C5 C6 H6B 109.1
H6A C6 H6B 107.8
C15 N7 N8 111.2(5)
C15 N7 C6 131.4(5)
N8 N7 C6 117.1(5)
C9 N8 N7 105.2(5)
N8 C9 C11 110.9(5)
N8 C9 I10 118.6(4)
C11 C9 I10 130.5(5)
C15 C11 C9 105.8(5)
C15 C11 N12 124.5(5)
C9 C11 N12 129.6(5)
O13 N12 O14 122.7(5)
O13 N12 C11 118.9(5)
O14 N12 C11 118.3(5)
N7 C15 N16 126.3(5)
N7 C15 C11 106.9(5)
N16 C15 C11 126.8(5)
C17 N16 C15 130.0(5)
C17 N16 H16 114(4)
C15 N16 H16 116(4)
N4 C17 N16 125.5(5)
N4 C17 C18 106.8(5)
N16 C17 C18 127.6(5)
C17 C18 N19 124.4(5)
C17 C18 C2 105.5(5)
N19 C18 C2 130.0(5)
O21 N19 O20 122.9(5)
O21 N19 C18 119.9(5)
O20 N19 C18 117.1(5)

loop_
_geom_bond_atom_site_label_1
_geom_bond_atom_site_label_2
_geom_bond_distance
I1 C2 2.072(6)
C2 N3 1.325(7)
C2 C18 1.419(8)
N3 N4 1.393(6)
N4 C17 1.344(7)
N4 C5 1.452(7)
C5 C6 1.507(8)
C5 H5A 0.9900
C5 H5B 0.9900
C6 N7 1.454(7)
C6 H6A 0.9900
C6 H6B 0.9900
N7 C15 1.325(7)
N7 N8 1.392(6)
N8 C9 1.315(8)
C9 C11 1.394(8)
C9 I10 2.070(6)
C11 C15 1.387(7)
C11 N12 1.412(7)
N12 O13 1.230(6)
N12 O14 1.244(6)
C15 N16 1.387(7)
N16 C17 1.359(7)
N16 H16 0.867(10)
C17 C18 1.393(8)
C18 N19 1.408(7)
N19 O21 1.225(6)
N19 O20 1.247(6)

loop_
_geom_hbond_atom_site_label_D
_geom_hbond_atom_site_label_H
_geom_hbond_atom_site_label_A
_geom_hbond_distance_DH
_geom_hbond_distance_HA
_geom_hbond_distance_DA
_geom_hbond_angle_DHA
_geom_hbond_site_symmetry_A
C6 H6A O20 0.99 2.32 3.289(7) 164.5 1_565
N16 H16 O14 0.867(10) 2.09(5) 2.712(6) 128(5) .
N16 H16 O20 0.867(10) 2.10(5) 2.701(6) 126(5) .

loop_
_geom_torsion_atom_site_label_1
_geom_torsion_atom_site_label_2
_geom_torsion_atom_site_label_3
_geom_torsion_atom_site_label_4
_geom_torsion
C18 C2 N3 N4 -0.3(7)
I1 C2 N3 N4 178.6(4)
C2 N3 N4 C17 -0.2(6)
C2 N3 N4 C5 171.1(5)
C17 N4 C5 C6 -58.5(8)
N3 N4 C5 C6 131.7(6)
N4 C5 C6 N7 69.4(7)
C5 C6 N7 C15 -40.7(9)
C5 C6 N7 N8 145.5(5)
C15 N7 N8 C9 -0.2(7)
C6 N7 N8 C9 174.8(5)
N7 N8 C9 C11 0.0(7)
N7 N8 C9 I10 179.7(4)
N8 C9 C11 C15 0.1(7)
I10 C9 C11 C15 -179.5(5)
N8 C9 C11 N12 -175.7(6)
I10 C9 C11 N12 4.7(10)
C15 C11 N12 O13 178.6(6)
C9 C11 N12 O13 -6.2(10)
C15 C11 N12 O14 -3.2(9)
C9 C11 N12 O14 171.9(6)
N8 N7 C15 N16 177.4(5)
C6 N7 C15 N16 3.3(10)
N8 N7 C15 C11 0.3(7)
C6 N7 C15 C11 -173.8(6)
C9 C11 C15 N7 -0.3(7)
N12 C11 C15 N7 175.9(5)
C9 C11 C15 N16 -177.3(6)
N12 C11 C15 N16 -1.2(10)
N7 C15 N16 C17 -1.2(10)
C11 C15 N16 C17 175.3(6)
N3 N4 C17 N16 -178.3(5)
C5 N4 C17 N16 11.2(9)
N3 N4 C17 C18 0.7(6)
C5 N4 C17 C18 -169.9(6)
C15 N16 C17 N4 14.6(10)
C15 N16 C17 C18 -164.1(6)
N4 C17 C18 N19 176.1(5)
N16 C17 C18 N19 -5.0(10)
N4 C17 C18 C2 -0.8(6)
N16 C17 C18 C2 178.1(6)
N3 C2 C18 C17 0.7(7)
I1 C2 C18 C17 -178.1(4)
N3 C2 C18 N19 -176.0(6)
I1 C2 C18 N19 5.2(10)
C17 C18 N19 O21 -173.1(6)
C2 C18 N19 O21 3.0(9)
C17 C18 N19 O20 6.1(8)
C2 C18 N19 O20 -177.8(6)
